data_9015834
loop_
_publ_author_name
'Kolitsch, U.'
'Atencio, D.'
'Chukanov, N. V.'
'Zubkova, N. V.'
'Menezes, L. A. D.'
'Coutinho, J. M. V.'
'Birch, W. D.'
'Schluter, J.'
'Pohl, D.'
'Kampf, A. R.'
'Steele, I. M.'
'Favreau, G.'
'Nasdala, L.'
'Mockel, S.'
'Giester, G.'
'Pushcharovsky, D. Y.'

_publ_section_title
;
 Bendadaite, a new iron arsenate mineral of the arthurite group
;
_journal_name_full 'Mineralogical Magazine'
_journal_page_first 469
_journal_page_last 486
_journal_paper_doi 10.1180/minmag.2010.074.3.469
_journal_volume 74
_journal_year 2010
_chemical_compound_source 'Almerindo mine, Linopolis, Minas Gerais, Brazil'
_chemical_formula_sum 'Al0.08 As1.482 Fe2.81 H10 O14 P0.526'
_chemical_name_mineral Bendadaite
_space_group_IT_number 14
_symmetry_space_group_name_Hall '-P 2ybc'
_symmetry_space_group_name_H-M 'P 1 21/c 1'
_cell_angle_alpha 90
_cell_angle_beta 94.05
_cell_angle_gamma 90
_cell_formula_units_Z 2
_cell_length_a 10.200
_cell_length_b 9.718
_cell_length_c 5.5432
_cell_volume 548.090
_database_code_amcsd 0015896
_exptl_crystal_density_diffrn 3.154
_cod_original_formula_sum 'Fe2.81 Al.08 As1.482 P.526 O14 H10'
_cod_database_code 9015834

loop_
_space_group_symop_operation_xyz
x,y,z
x,1/2-y,1/2+z
-x,1/2+y,1/2-z
-x,-y,-z

loop_
_atom_site_aniso_label
_atom_site_aniso_U_11
_atom_site_aniso_U_22
_atom_site_aniso_U_33
_atom_site_aniso_U_12
_atom_site_aniso_U_13
_atom_site_aniso_U_23
Fe(1) 0.01469 0.01264 0.01210 -0.00285 0.00241 -0.00171
Fe(2) 0.01042 0.00689 0.00716 0.00032 0.00074 0.00007
Al(2) 0.01042 0.00689 0.00716 0.00032 0.00074 0.00007
As 0.00861 0.00787 0.00738 0.00010 0.00130 0.00012
P 0.00861 0.00787 0.00738 0.00010 0.00130 0.00012
O(1) 0.01360 0.01170 0.01160 -0.00130 0.00250 -0.00140
O(2) 0.01660 0.01260 0.01170 -0.00050 -0.00100 0.00100
O(3) 0.01610 0.02070 0.01700 0.00150 0.00280 0.00160
O(4) 0.01600 0.01250 0.01360 0.00260 0.00070 -0.00040
O-h 0.01670 0.01300 0.01240 0.00340 0.00330 0.00260
Ow(1) 0.02130 0.03040 0.02050 -0.00390 0.00020 -0.00150
Ow(2) 0.02480 0.02240 0.04200 -0.00310 0.00080 -0.01450

loop_
_atom_site_label
_atom_site_fract_x
_atom_site_fract_y
_atom_site_fract_z
_atom_site_occupancy
_atom_site_U_iso_or_equiv
_atom_site_type_symbol
_atom_site_attached_hydrogens
Fe(1) 0.00000 0.00000 0.00000 0.94800 0.01304 Fe 0
Fe(2) 0.45715 0.13679 0.33999 0.93100 0.00815 Fe 0
Al(2) 0.45715 0.13679 0.33999 0.04000 0.00815 Al 0
As 0.29818 0.42687 0.32898 0.74100 0.00792 As 0
P 0.29818 0.42687 0.32898 0.26300 0.00792 P 0
O(1) 0.39899 0.48388 0.11976 1.00000 0.01220 O 0
O(2) 0.35684 0.48686 0.59650 1.00000 0.01370 O 0
O(3) 0.15115 0.48741 0.26150 1.00000 0.01790 O 0
O(4) 0.29959 0.25662 0.32143 1.00000 0.01400 O 0
O-h 0.54491 0.23380 0.08027 1.00000 0.01400 O 0
Ow(1) 0.12925 -0.09593 0.29790 1.00000 0.02410 O 0
Ow(2) 0.04589 0.18779 0.14980 1.00000 0.02980 O 0
H 0.58600 0.17600 0.99900 1.00000 0.03900 H 0
H11 0.20800 0.91500 0.26200 1.00000 0.05700 H 0
H12 0.12800 0.94100 0.45600 1.00000 0.05600 H 0
H21 0.11800 0.21100 0.22600 1.00000 0.06100 H 0
H22 0.99200 0.24700 0.18100 1.00000 0.05700 H 0

loop_
_cod_changelog_entry_id
_cod_changelog_entry_author
_cod_changelog_entry_date
_cod_changelog_entry_text
1
;cod-tools version 3.8.0
Id: cif_guess_AMCSD_atom_types 9581 2023-05-17 12:35:41Z saulius
;
2023-05-23T09:21:24+03:00
;Derived atom types and hydrogen counts
from atom names that follow the AMCSD naming convention
(Wat == water, O-H == hydroxyl).
;

loop_
_cod_related_entry_id
_cod_related_entry_database
_cod_related_entry_code
1 AMCSD 0015896
